data_7220124
loop_
_publ_author_name
'zhang, xiutang'
'Fan, Liming'
'Fan, Weiliu'
'Li, Bin'
'Liu, Xinzheng'
'Zhao, Xian'

_publ_section_title
;
 Hydrothermal Syntheses, Structural Characterizations, and Magnetic
 Properties of Five MOFs Assembled From C2-Symmetric Ligand of
 1,3-Di((2',4'-dicarboxylphenyl)benzene with Various Coodination modes
;
_journal_name_full 'RSC Adv.'
_journal_paper_doi 10.1039/C5RA04559B
_journal_year 2015
_chemical_formula_sum 'C80 H56 N12 Ni3 O18'
_chemical_formula_weight 1649.50
_chemical_name_systematic
; 
 ? 
;
_space_group_IT_number 14
_symmetry_cell_setting monoclinic
_symmetry_space_group_name_Hall '-P 2yn'
_symmetry_space_group_name_H-M 'P 1 21/n 1'
_atom_sites_solution_hydrogens geom
_atom_sites_solution_primary direct
_atom_sites_solution_secondary difmap
_audit_creation_method SHELXL-97
_audit_update_record
;
2015-04-13 deposited with the CCDC.
2015-04-14 downloaded from the CCDC.
;
_cell_angle_alpha 90.00
_cell_angle_beta 98.6459(11)
_cell_angle_gamma 90.00
_cell_formula_units_Z 2
_cell_length_a 12.2234(4)
_cell_length_b 10.2921(4)
_cell_length_c 28.1648(10)
_cell_measurement_reflns_used 9953
_cell_measurement_temperature 296(2)
_cell_measurement_theta_max 27.54
_cell_measurement_theta_min 3.10
_cell_volume 3503.0(2)
_computing_cell_refinement 'Bruker SAINT'
_computing_data_collection 'Bruker APEX2'
_computing_data_reduction 'Bruker SAINT'
_computing_molecular_graphics 'Bruker SHELXTL'
_computing_publication_material 'Bruker SHELXTL'
_computing_structure_refinement 'SHELXL-2013 (Sheldrick 2013)'
_computing_structure_solution 'SHELXS-97 (Sheldrick 2008)'
_diffrn_ambient_temperature 296(2)
_diffrn_measured_fraction_theta_full 0.997
_diffrn_measured_fraction_theta_max 0.997
_diffrn_measurement_device_type 'Bruker APEX-II CCD'
_diffrn_measurement_method '\f and \w scans'
_diffrn_radiation_monochromator graphite
_diffrn_radiation_source 'fine-focus sealed tube'
_diffrn_radiation_type MoK\a
_diffrn_radiation_wavelength 0.71073
_diffrn_reflns_av_R_equivalents 0.0499
_diffrn_reflns_av_sigmaI/netI 0.0216
_diffrn_reflns_limit_h_max 14
_diffrn_reflns_limit_h_min -14
_diffrn_reflns_limit_k_max 12
_diffrn_reflns_limit_k_min -12
_diffrn_reflns_limit_l_max 33
_diffrn_reflns_limit_l_min -33
_diffrn_reflns_number 44925
_diffrn_reflns_theta_full 25.00
_diffrn_reflns_theta_max 25.00
_diffrn_reflns_theta_min 3.11
_diffrn_standards_number 0
_exptl_absorpt_coefficient_mu 0.884
_exptl_absorpt_correction_T_max 0.8430
_exptl_absorpt_correction_T_min 0.8293
_exptl_absorpt_correction_type multi-scan
_exptl_absorpt_process_details sadabs
_exptl_crystal_colour brown
_exptl_crystal_density_diffrn 1.564
_exptl_crystal_density_method 'not measured'
_exptl_crystal_description block
_exptl_crystal_F_000 1696
_exptl_crystal_size_max 0.22
_exptl_crystal_size_mid 0.21
_exptl_crystal_size_min 0.20
_refine_diff_density_max 0.308
_refine_diff_density_min -0.280
_refine_diff_density_rms 0.055
_refine_ls_extinction_method none
_refine_ls_goodness_of_fit_ref 1.000
_refine_ls_hydrogen_treatment mixed
_refine_ls_matrix_type full
_refine_ls_number_parameters 517
_refine_ls_number_reflns 6155
_refine_ls_number_restraints 3
_refine_ls_restrained_S_all 0.999
_refine_ls_R_factor_all 0.0365
_refine_ls_R_factor_gt 0.0305
_refine_ls_shift/su_max 0.003
_refine_ls_shift/su_mean 0.000
_refine_ls_structure_factor_coef Fsqd
_refine_ls_weighting_details 'calc w=1/[\s^2^(Fo^2^)+(0.0530P)^2^+1.8716P] where P=(Fo^2^+2Fc^2^)/3'
_refine_ls_weighting_scheme calc
_refine_ls_wR_factor_gt 0.0817
_refine_ls_wR_factor_ref 0.0863
_reflns_number_gt 5442
_reflns_number_total 6155
_reflns_threshold_expression >2sigma(I)
_cod_data_source_file c5ra04559b2.cif
_cod_data_source_block 2
_cod_original_sg_symbol_H-M P21/n
_cod_database_code 7220124

loop_
_symmetry_equiv_pos_as_xyz
'x, y, z'
'-x+1/2, y+1/2, -z+1/2'
'-x, -y, -z'
'x-1/2, -y-1/2, z-1/2'

loop_
_atom_site_label
_atom_site_type_symbol
_atom_site_fract_x
_atom_site_fract_y
_atom_site_fract_z
_atom_site_U_iso_or_equiv
_atom_site_adp_type
_atom_site_occupancy
_atom_site_symmetry_multiplicity
_atom_site_calc_flag
_atom_site_refinement_flags
C1 C 1.06416(15) 0.52071(19) 0.39682(7) 0.0249(4) Uani 1 1 d .
N1 N 0.83965(13) 0.47103(16) 0.46955(6) 0.0267(4) Uani 1 1 d .
Ni1 Ni 1.0000 0.5000 0.5000 0.02217(10) Uani 1 2 d S
O1 O 1.12573(12) 0.42155(15) 0.39368(5) 0.0372(4) Uani 1 1 d .
H1 H 1.1467 0.3924 0.4206 0.056 Uiso 1 1 calc R
C2 C 1.01969(15) 0.58441(18) 0.35020(6) 0.0239(4) Uani 1 1 d .
N2 N 0.68541(13) 0.47270(16) 0.41787(6) 0.0252(4) Uani 1 1 d .
Ni2 Ni 1.123633(19) 0.51342(2) 0.145856(8) 0.02221(9) Uani 1 1 d .
O2 O 1.03573(12) 0.56410(14) 0.43404(5) 0.0336(3) Uani 1 1 d .
C3 C 0.93854(16) 0.67805(19) 0.34924(6) 0.0282(4) Uani 1 1 d .
H3 H 0.9245 0.7153 0.3778 0.034 Uiso 1 1 calc R
N3 N 0.41260(13) 0.58046(16) 0.24362(6) 0.0309(4) Uani 1 1 d .
O3 O 1.07546(11) 0.44180(12) 0.21205(4) 0.0255(3) Uani 1 1 d .
C4 C 0.87801(17) 0.71677(19) 0.30617(7) 0.0296(4) Uani 1 1 d .
H4 H 0.8202 0.7754 0.3064 0.036 Uiso 1 1 calc R
N4 N 0.28041(13) 0.55430(17) 0.18182(6) 0.0284(4) Uani 1 1 d .
O4 O 1.06007(11) 0.64676(12) 0.19127(4) 0.0274(3) Uani 1 1 d .
C5 C 0.90175(15) 0.66981(18) 0.26236(6) 0.0241(4) Uani 1 1 d .
N5 N 1.10773(13) 0.16272(16) 0.07278(6) 0.0294(4) Uani 1 1 d .
O5 O 0.95826(11) 0.48840(15) 0.11754(5) 0.0360(4) Uani 1 1 d .
C6 C 0.99469(15) 0.58799(18) 0.26333(6) 0.0227(4) Uani 1 1 d .
N6 N 1.15563(14) 0.33949(17) 0.11496(6) 0.0329(4) Uani 1 1 d .
O6 O 0.94108(12) 0.59218(17) 0.04760(6) 0.0465(4) Uani 1 1 d .
C7 C 1.04921(15) 0.54157(18) 0.30692(7) 0.0234(4) Uani 1 1 d .
H7 H 1.1060 0.4813 0.3072 0.028 Uiso 1 1 calc R
O7 O 0.68007(11) 0.24181(14) -0.04377(5) 0.0359(3) Uani 1 1 d .
C8 C 1.04481(14) 0.55585(18) 0.21930(6) 0.0219(4) Uani 1 1 d .
O8 O 0.52591(11) 0.19786(14) -0.01378(5) 0.0329(3) Uani 1 1 d .
C9 C 0.82432(15) 0.70000(18) 0.21763(6) 0.0246(4) Uani 1 1 d .
O9 O 1.14227(12) 0.63562(19) 0.08928(5) 0.0455(4) Uani 1 1 d D
H2W H 1.1960(11) 0.648(3) 0.0756(7) 0.080 Uiso 1 1 d D
H1W H 1.0839(10) 0.624(3) 0.0712(6) 0.080 Uiso 1 1 d D
C10 C 0.76595(16) 0.81714(19) 0.21308(7) 0.0295(4) Uani 1 1 d .
H10 H 0.7788 0.8790 0.2374 0.035 Uiso 1 1 calc R
C11 C 0.68980(16) 0.8418(2) 0.17304(7) 0.0313(4) Uani 1 1 d .
H11 H 0.6512 0.9199 0.1706 0.038 Uiso 1 1 calc R
C12 C 0.66976(16) 0.7520(2) 0.13625(7) 0.0292(4) Uani 1 1 d .
H12 H 0.6174 0.7696 0.1095 0.035 Uiso 1 1 calc R
C13 C 0.72796(15) 0.63528(19) 0.13919(6) 0.0251(4) Uani 1 1 d .
C14 C 0.80370(15) 0.60984(18) 0.18028(6) 0.0251(4) Uani 1 1 d .
H14 H 0.8414 0.5310 0.1829 0.030 Uiso 1 1 calc R
C15 C 0.70305(15) 0.53928(19) 0.09912(6) 0.0247(4) Uani 1 1 d .
C16 C 0.59408(17) 0.4958(2) 0.08721(8) 0.0323(5) Uani 1 1 d .
H16 H 0.5403 0.5275 0.1043 0.039 Uiso 1 1 calc R
C17 C 0.56404(16) 0.4071(2) 0.05072(7) 0.0302(4) Uani 1 1 d .
H17A H 0.4917 0.3765 0.0446 0.036 Uiso 1 1 calc R
C18 C 0.64184(15) 0.36381(18) 0.02315(6) 0.0251(4) Uani 1 1 d .
C19 C 0.74890(15) 0.41180(19) 0.03299(7) 0.0272(4) Uani 1 1 d .
H19A H 0.8002 0.3873 0.0134 0.033 Uiso 1 1 calc R
C20 C 0.78189(16) 0.49520(17) 0.07111(7) 0.0242(4) Uani 1 1 d .
C21 C 0.90353(16) 0.53119(19) 0.07984(7) 0.0258(4) Uani 1 1 d .
C22 C 0.61211(15) 0.26122(18) -0.01395(7) 0.0260(4) Uani 1 1 d .
C23 C 1.20226(18) 0.2333(2) 0.13954(8) 0.0401(5) Uani 1 1 d .
H23 H 1.2472 0.2363 0.1693 0.048 Uiso 1 1 calc R
C24 C 1.17362(18) 0.1242(2) 0.11445(8) 0.0386(5) Uani 1 1 d .
H24 H 1.1942 0.0397 0.1234 0.046 Uiso 1 1 calc R
C25 C 1.10048(17) 0.2937(2) 0.07497(7) 0.0331(5) Uani 1 1 d .
H25 H 1.0612 0.3450 0.0510 0.040 Uiso 1 1 calc R
C26 C 1.05251(16) 0.07979(19) 0.03599(7) 0.0276(4) Uani 1 1 d .
C27 C 1.09423(17) -0.0426(2) 0.02915(7) 0.0321(4) Uani 1 1 d .
H27 H 1.1575 -0.0715 0.0488 0.039 Uiso 1 1 calc R
C28 C 0.95788(17) 0.12185(19) 0.00677(7) 0.0316(4) Uani 1 1 d .
H28 H 0.9293 0.2039 0.0114 0.038 Uiso 1 1 calc R
C29 C 0.78202(16) 0.5334(2) 0.43374(7) 0.0266(4) Uani 1 1 d .
H29 H 0.8048 0.6102 0.4208 0.032 Uiso 1 1 calc R
C30 C 0.77737(16) 0.3638(2) 0.47732(7) 0.0304(4) Uani 1 1 d .
H30 H 0.7975 0.3013 0.5008 0.037 Uiso 1 1 calc R
C31 C 0.68290(16) 0.36293(19) 0.44581(7) 0.0291(4) Uani 1 1 d .
H31 H 0.6271 0.3008 0.4434 0.035 Uiso 1 1 calc R
C32 C 0.60955(15) 0.50514(18) 0.37567(7) 0.0252(4) Uani 1 1 d .
C33 C 0.54557(16) 0.40801(19) 0.35187(7) 0.0317(5) Uani 1 1 d .
H33 H 0.5465 0.3250 0.3649 0.038 Uiso 1 1 calc R
C34 C 0.48019(17) 0.4345(2) 0.30857(7) 0.0329(5) Uani 1 1 d .
H34 H 0.4374 0.3690 0.2923 0.039 Uiso 1 1 calc R
C35 C 0.47822(16) 0.5572(2) 0.28941(7) 0.0287(4) Uani 1 1 d .
C36 C 0.53824(17) 0.6575(2) 0.31418(7) 0.0333(5) Uani 1 1 d .
H36 H 0.5341 0.7415 0.3018 0.040 Uiso 1 1 calc R
C37 C 0.60438(16) 0.63036(19) 0.35759(7) 0.0314(5) Uani 1 1 d .
H37 H 0.6452 0.6963 0.3745 0.038 Uiso 1 1 calc R
C38 C 0.4358(2) 0.6618(3) 0.20818(9) 0.0620(8) Uani 1 1 d .
H38 H 0.4958 0.7180 0.2096 0.074 Uiso 1 1 calc R
C39 C 0.3547(2) 0.6448(3) 0.17088(9) 0.0579(8) Uani 1 1 d .
H39 H 0.3497 0.6883 0.1417 0.069 Uiso 1 1 calc R
C40 C 0.31837(16) 0.5180(2) 0.22566(7) 0.0300(5) Uani 1 1 d .
H40 H 0.2843 0.4561 0.2426 0.036 Uiso 1 1 calc R

loop_
_atom_site_aniso_label
_atom_site_aniso_U_11
_atom_site_aniso_U_22
_atom_site_aniso_U_33
_atom_site_aniso_U_23
_atom_site_aniso_U_13
_atom_site_aniso_U_12
C1 0.0244(10) 0.0312(10) 0.0185(10) 0.0008(8) 0.0014(8) -0.0028(8)
N1 0.0231(8) 0.0338(9) 0.0217(8) 0.0007(7) -0.0013(7) 0.0047(7)
Ni1 0.02087(18) 0.0316(2) 0.01301(17) 0.00101(13) -0.00084(13) 0.00601(13)
O1 0.0469(9) 0.0411(9) 0.0243(7) 0.0095(6) 0.0073(6) 0.0126(7)
C2 0.0279(10) 0.0271(10) 0.0160(9) -0.0004(7) 0.0004(7) -0.0045(8)
N2 0.0222(8) 0.0293(8) 0.0223(8) -0.0012(7) -0.0028(7) 0.0027(7)
Ni2 0.02188(14) 0.02801(15) 0.01595(14) -0.00300(9) 0.00028(10) -0.00157(9)
O2 0.0428(8) 0.0420(8) 0.0156(7) 0.0031(6) 0.0033(6) 0.0053(7)
C3 0.0374(11) 0.0306(10) 0.0170(9) -0.0040(8) 0.0056(8) 0.0009(9)
N3 0.0286(9) 0.0324(9) 0.0282(9) 0.0027(7) -0.0069(7) -0.0039(7)
O3 0.0330(7) 0.0216(7) 0.0219(7) -0.0014(5) 0.0043(5) 0.0019(6)
C4 0.0361(11) 0.0299(10) 0.0230(10) -0.0013(8) 0.0048(8) 0.0089(9)
N4 0.0248(8) 0.0348(9) 0.0237(8) 0.0000(7) -0.0023(7) -0.0027(7)
O4 0.0374(7) 0.0229(7) 0.0228(7) 0.0032(5) 0.0076(6) 0.0023(6)
C5 0.0303(10) 0.0232(9) 0.0185(9) -0.0007(7) 0.0024(7) 0.0011(8)
N5 0.0323(9) 0.0298(9) 0.0261(8) -0.0071(7) 0.0039(7) -0.0017(7)
O5 0.0232(7) 0.0595(10) 0.0235(8) -0.0003(6) -0.0023(6) -0.0034(6)
C6 0.0274(9) 0.0228(9) 0.0171(9) -0.0019(7) 0.0011(7) -0.0012(7)
N6 0.0336(9) 0.0352(10) 0.0291(9) -0.0099(8) 0.0023(7) -0.0011(8)
O6 0.0293(8) 0.0616(11) 0.0463(9) 0.0196(8) -0.0023(7) -0.0064(7)
C7 0.0245(9) 0.0249(9) 0.0202(9) -0.0006(8) 0.0014(7) 0.0003(8)
O7 0.0350(8) 0.0413(8) 0.0326(8) -0.0124(7) 0.0093(6) -0.0142(6)
C8 0.0223(9) 0.0250(10) 0.0166(9) -0.0022(8) -0.0021(7) -0.0006(8)
O8 0.0297(7) 0.0318(8) 0.0364(8) -0.0035(6) 0.0023(6) -0.0098(6)
C9 0.0277(9) 0.0273(10) 0.0188(9) 0.0005(7) 0.0038(7) 0.0035(8)
O9 0.0314(8) 0.0741(12) 0.0296(8) 0.0159(8) 0.0003(6) -0.0139(8)
C10 0.0375(11) 0.0280(10) 0.0229(10) -0.0033(8) 0.0046(8) 0.0057(9)
C11 0.0353(11) 0.0287(10) 0.0296(11) 0.0025(8) 0.0043(8) 0.0119(9)
C12 0.0281(10) 0.0375(11) 0.0210(10) 0.0040(8) 0.0006(8) 0.0068(9)
C13 0.0253(9) 0.0302(10) 0.0198(9) -0.0013(8) 0.0037(7) -0.0004(8)
C14 0.0276(10) 0.0247(9) 0.0229(9) -0.0012(8) 0.0035(8) 0.0048(8)
C15 0.0254(9) 0.0293(10) 0.0181(9) 0.0000(8) -0.0010(7) 0.0018(8)
C16 0.0275(10) 0.0415(12) 0.0286(11) -0.0059(9) 0.0067(9) 0.0000(8)
C17 0.0228(9) 0.0382(11) 0.0284(10) -0.0018(9) -0.0005(8) -0.0055(8)
C18 0.0270(9) 0.0280(10) 0.0191(9) 0.0012(8) -0.0007(7) -0.0032(8)
C19 0.0258(10) 0.0315(11) 0.0240(10) -0.0043(8) 0.0030(8) -0.0005(8)
C20 0.0218(9) 0.0279(10) 0.0213(10) -0.0011(7) -0.0023(8) 0.0011(7)
C21 0.0236(10) 0.0274(10) 0.0255(10) -0.0096(8) 0.0006(8) 0.0004(8)
C22 0.0269(10) 0.0273(10) 0.0218(10) 0.0016(8) -0.0032(8) -0.0027(8)
C23 0.0388(12) 0.0454(13) 0.0328(12) -0.0109(10) -0.0052(9) 0.0066(10)
C24 0.0423(12) 0.0361(12) 0.0352(12) -0.0057(9) -0.0017(10) 0.0081(10)
C25 0.0413(12) 0.0293(11) 0.0277(10) -0.0069(9) 0.0016(9) 0.0005(9)
C26 0.0311(10) 0.0279(10) 0.0245(10) -0.0071(8) 0.0061(8) -0.0044(8)
C27 0.0314(11) 0.0323(11) 0.0316(11) -0.0040(9) 0.0013(9) 0.0019(9)
C28 0.0356(11) 0.0239(10) 0.0355(11) -0.0063(9) 0.0056(9) 0.0035(8)
C29 0.0239(10) 0.0312(10) 0.0227(10) -0.0004(8) -0.0028(8) 0.0003(8)
C30 0.0327(10) 0.0339(11) 0.0243(10) 0.0051(8) 0.0029(8) 0.0058(9)
C31 0.0296(10) 0.0307(11) 0.0269(10) 0.0027(8) 0.0036(8) 0.0000(8)
C32 0.0207(9) 0.0289(10) 0.0241(10) -0.0024(8) -0.0029(8) 0.0051(7)
C33 0.0335(11) 0.0234(10) 0.0350(11) 0.0007(8) -0.0058(9) 0.0012(8)
C34 0.0327(11) 0.0264(10) 0.0348(11) -0.0047(9) -0.0101(9) -0.0012(9)
C35 0.0240(9) 0.0310(11) 0.0282(10) -0.0006(8) -0.0056(8) 0.0011(8)
C36 0.0339(10) 0.0250(10) 0.0371(11) 0.0032(9) -0.0075(9) -0.0016(8)
C37 0.0295(10) 0.0257(10) 0.0350(11) -0.0043(9) -0.0085(8) -0.0025(8)
C38 0.0536(15) 0.0754(19) 0.0489(15) 0.0273(14) -0.0188(12) -0.0370(14)
C39 0.0534(15) 0.0738(19) 0.0395(13) 0.0274(13) -0.0157(11) -0.0309(14)
C40 0.0262(10) 0.0340(11) 0.0274(11) 0.0024(8) -0.0039(8) -0.0056(8)

loop_
_atom_type_symbol
_atom_type_description
_atom_type_scat_dispersion_real
_atom_type_scat_dispersion_imag
_atom_type_scat_source
C C 0.0033 0.0016 'International Tables Vol C Tables 4.2.6.8 and 6.1.1.4'
H H 0.0000 0.0000 'International Tables Vol C Tables 4.2.6.8 and 6.1.1.4'
N N 0.0061 0.0033 'International Tables Vol C Tables 4.2.6.8 and 6.1.1.4'
O O 0.0106 0.0060 'International Tables Vol C Tables 4.2.6.8 and 6.1.1.4'
Ni Ni 0.3393 1.1124 'International Tables Vol C Tables 4.2.6.8 and 6.1.1.4'

loop_
_geom_angle_atom_site_label_1
_geom_angle_atom_site_label_2
_geom_angle_atom_site_label_3
_geom_angle
_geom_angle_site_symmetry_1
_geom_angle_site_symmetry_3
O2 C1 O1 126.16(17) . .
O2 C1 C2 118.35(17) . .
O1 C1 C2 115.43(16) . .
C29 N1 C30 105.63(16) . .
C29 N1 Ni1 128.64(14) . .
C30 N1 Ni1 124.73(13) . .
N1 Ni1 N1 180.0 3_766 .
N1 Ni1 O2 89.33(6) 3_766 3_766
N1 Ni1 O2 90.67(6) . 3_766
N1 Ni1 O2 90.67(6) 3_766 .
N1 Ni1 O2 89.33(6) . .
O2 Ni1 O2 180.0 3_766 .
N1 Ni1 O8 86.72(6) 3_766 2_655
N1 Ni1 O8 93.28(6) . 2_655
O2 Ni1 O8 94.85(6) 3_766 2_655
O2 Ni1 O8 85.15(6) . 2_655
N1 Ni1 O8 93.28(6) 3_766 4_666
N1 Ni1 O8 86.72(6) . 4_666
O2 Ni1 O8 85.15(6) 3_766 4_666
O2 Ni1 O8 94.85(6) . 4_666
O8 Ni1 O8 180.000(1) 2_655 4_666
C1 O1 H1 109.5 . .
C3 C2 C7 118.90(17) . .
C3 C2 C1 119.27(16) . .
C7 C2 C1 121.44(17) . .
C29 N2 C31 106.45(16) . .
C29 N2 C32 126.24(17) . .
C31 N2 C32 126.64(16) . .
N6 Ni2 O9 98.83(7) . .
N6 Ni2 N4 99.39(7) . 1_655
O9 Ni2 N4 93.00(6) . 1_655
N6 Ni2 O5 88.03(6) . .
O9 Ni2 O5 89.61(6) . .
N4 Ni2 O5 171.66(6) 1_655 .
N6 Ni2 O4 159.71(6) . .
O9 Ni2 O4 99.51(6) . .
N4 Ni2 O4 88.24(6) 1_655 .
O5 Ni2 O4 83.51(6) . .
N6 Ni2 O3 99.31(6) . .
O9 Ni2 O3 160.89(6) . .
N4 Ni2 O3 89.97(6) 1_655 .
O5 Ni2 O3 85.03(5) . .
O4 Ni2 O3 61.68(5) . .
N6 Ni2 C8 129.61(7) . .
O9 Ni2 C8 130.16(7) . .
N4 Ni2 C8 90.18(6) 1_655 .
O5 Ni2 C8 82.10(6) . .
O4 Ni2 C8 30.86(6) . .
O3 Ni2 C8 30.87(6) . .
C1 O2 Ni1 140.06(13) . .
C2 C3 C4 120.48(17) . .
C2 C3 H3 119.8 . .
C4 C3 H3 119.8 . .
C40 N3 C38 106.12(17) . .
C40 N3 C35 126.07(17) . .
C38 N3 C35 127.66(17) . .
C8 O3 Ni2 87.04(11) . .
C3 C4 C5 121.43(18) . .
C3 C4 H4 119.3 . .
C5 C4 H4 119.3 . .
C40 N4 C39 104.74(17) . .
C40 N4 Ni2 125.09(14) . 1_455
C39 N4 Ni2 128.66(14) . 1_455
C8 O4 Ni2 89.98(11) . .
C4 C5 C6 117.60(16) . .
C4 C5 C9 119.02(16) . .
C6 C5 C9 123.23(16) . .
C25 N5 C24 106.35(17) . .
C25 N5 C26 126.89(17) . .
C24 N5 C26 126.65(18) . .
C21 O5 Ni2 130.58(14) . .
C7 C6 C5 119.99(16) . .
C7 C6 C8 116.93(16) . .
C5 C6 C8 122.89(16) . .
C25 N6 C23 105.60(17) . .
C25 N6 Ni2 124.84(14) . .
C23 N6 Ni2 124.89(13) . .
C6 C7 C2 120.71(17) . .
C6 C7 H7 119.6 . .
C2 C7 H7 119.6 . .
O4 C8 O3 121.13(16) . .
O4 C8 C6 118.23(16) . .
O3 C8 C6 120.56(16) . .
O4 C8 Ni2 59.16(9) . .
O3 C8 Ni2 62.09(9) . .
C6 C8 Ni2 177.28(14) . .
C22 O8 Ni1 131.36(13) . 2_645
C10 C9 C14 118.19(17) . .
C10 C9 C5 120.54(17) . .
C14 C9 C5 121.19(17) . .
Ni2 O9 H2W 130(2) . .
Ni2 O9 H1W 101.6(19) . .
H2W O9 H1W 114.6(2) . .
C11 C10 C9 120.54(18) . .
C11 C10 H10 119.7 . .
C9 C10 H10 119.7 . .
C10 C11 C12 120.93(18) . .
C10 C11 H11 119.5 . .
C12 C11 H11 119.5 . .
C11 C12 C13 120.04(17) . .
C11 C12 H12 120.0 . .
C13 C12 H12 120.0 . .
C12 C13 C14 118.77(17) . .
C12 C13 C15 118.72(16) . .
C14 C13 C15 122.45(17) . .
C13 C14 C9 121.50(17) . .
C13 C14 H14 119.2 . .
C9 C14 H14 119.2 . .
C16 C15 C20 118.04(17) . .
C16 C15 C13 118.09(17) . .
C20 C15 C13 123.79(17) . .
C17 C16 C15 121.80(19) . .
C17 C16 H16 119.1 . .
C15 C16 H16 119.1 . .
C16 C17 C18 120.00(18) . .
C16 C17 H17A 120.0 . .
C18 C17 H17A 120.0 . .
C17 C18 C19 118.60(17) . .
C17 C18 C22 120.25(17) . .
C19 C18 C22 121.02(17) . .
C20 C19 C18 122.08(18) . .
C20 C19 H19A 119.0 . .
C18 C19 H19A 119.0 . .
C19 C20 C15 119.29(17) . .
C19 C20 C21 116.16(17) . .
C15 C20 C21 124.55(17) . .
O5 C21 O6 126.07(18) . .
O5 C21 C20 116.06(18) . .
O6 C21 C20 117.66(17) . .
O8 C22 O7 123.71(18) . .
O8 C22 C18 119.17(17) . .
O7 C22 C18 117.09(16) . .
C24 C23 N6 110.16(19) . .
C24 C23 H23 124.9 . .
N6 C23 H23 124.9 . .
C23 C24 N5 106.27(19) . .
C23 C24 H24 126.9 . .
N5 C24 H24 126.9 . .
N6 C25 N5 111.61(19) . .
N6 C25 H25 124.2 . .
N5 C25 H25 124.2 . .
C27 C26 C28 119.63(18) . .
C27 C26 N5 120.03(18) . .
C28 C26 N5 120.33(17) . .
C28 C27 C26 120.11(19) 3_755 .
C28 C27 H27 119.9 3_755 .
C26 C27 H27 119.9 . .
C27 C28 C26 120.25(19) 3_755 .
C27 C28 H28 119.9 3_755 .
C26 C28 H28 119.9 . .
N1 C29 N2 111.76(18) . .
N1 C29 H29 124.1 . .
N2 C29 H29 124.1 . .
C31 C30 N1 109.91(17) . .
C31 C30 H30 125.0 . .
N1 C30 H30 125.0 . .
C30 C31 N2 106.26(17) . .
C30 C31 H31 126.9 . .
N2 C31 H31 126.9 . .
C33 C32 C37 120.33(17) . .
C33 C32 N2 118.89(17) . .
C37 C32 N2 120.69(17) . .
C32 C33 C34 119.78(19) . .
C32 C33 H33 120.1 . .
C34 C33 H33 120.1 . .
C35 C34 C33 120.16(18) . .
C35 C34 H34 119.9 . .
C33 C34 H34 119.9 . .
C34 C35 C36 120.58(18) . .
C34 C35 N3 118.81(18) . .
C36 C35 N3 120.61(18) . .
C37 C36 C35 119.06(19) . .
C37 C36 H36 120.5 . .
C35 C36 H36 120.5 . .
C32 C37 C36 119.96(18) . .
C32 C37 H37 120.0 . .
C36 C37 H37 120.0 . .
C39 C38 N3 106.4(2) . .
C39 C38 H38 126.8 . .
N3 C38 H38 126.8 . .
C38 C39 N4 110.5(2) . .
C38 C39 H39 124.8 . .
N4 C39 H39 124.8 . .
N4 C40 N3 112.31(18) . .
N4 C40 H40 123.8 . .
N3 C40 H40 123.8 . .

loop_
_geom_bond_atom_site_label_1
_geom_bond_atom_site_label_2
_geom_bond_distance
_geom_bond_site_symmetry_2
C1 O2 1.236(2) .
C1 O1 1.279(2) .
C1 C2 1.495(3) .
N1 C29 1.308(3) .
N1 C30 1.377(3) .
N1 Ni1 2.0398(16) .
Ni1 N1 2.0398(16) 3_766
Ni1 O2 2.0787(13) 3_766
Ni1 O2 2.0787(13) .
Ni1 O8 2.1059(14) 2_655
Ni1 O8 2.1059(14) 4_666
O1 H1 0.8200 .
C2 C3 1.380(3) .
C2 C7 1.394(3) .
N2 C29 1.351(3) .
N2 C31 1.380(3) .
N2 C32 1.433(2) .
Ni2 N6 2.0536(17) .
Ni2 O9 2.0693(15) .
Ni2 N4 2.0717(15) 1_655
Ni2 O5 2.0745(14) .
Ni2 O4 2.1028(13) .
Ni2 O3 2.1671(13) .
Ni2 C8 2.4490(18) .
C3 C4 1.381(3) .
C3 H3 0.9300 .
N3 C40 1.350(3) .
N3 C38 1.365(3) .
N3 C35 1.433(2) .
O3 C8 1.258(2) .
C4 C5 1.396(3) .
C4 H4 0.9300 .
N4 C40 1.307(3) .
N4 C39 1.367(3) .
N4 Ni2 2.0717(15) 1_455
O4 C8 1.256(2) .
C5 C6 1.411(3) .
C5 C9 1.490(2) .
N5 C25 1.353(3) .
N5 C24 1.378(3) .
N5 C26 1.431(2) .
O5 C21 1.247(2) .
C6 C7 1.390(3) .
C6 C8 1.500(2) .
N6 C25 1.310(3) .
N6 C23 1.371(3) .
O6 C21 1.247(3) .
C7 H7 0.9300 .
O7 C22 1.283(2) .
O8 C22 1.240(2) .
O8 Ni1 2.1059(14) 2_645
C9 C10 1.397(3) .
C9 C14 1.397(3) .
O9 H2W 0.8200(11) .
O9 H1W 0.8201(10) .
C10 C11 1.374(3) .
C10 H10 0.9300 .
C11 C12 1.382(3) .
C11 H11 0.9300 .
C12 C13 1.392(3) .
C12 H12 0.9300 .
C13 C14 1.394(3) .
C13 C15 1.496(3) .
C14 H14 0.9300 .
C15 C16 1.397(3) .
C15 C20 1.409(3) .
C16 C17 1.383(3) .
C16 H16 0.9300 .
C17 C18 1.389(3) .
C17 H17A 0.9300 .
C18 C19 1.387(3) .
C18 C22 1.491(3) .
C19 C20 1.386(3) .
C19 H19A 0.9300 .
C20 C21 1.516(3) .
C23 C24 1.345(3) .
C23 H23 0.9300 .
C24 H24 0.9300 .
C25 H25 0.9300 .
C26 C27 1.383(3) .
C26 C28 1.384(3) .
C27 C28 1.378(3) 3_755
C27 H27 0.9300 .
C28 C27 1.378(3) 3_755
C28 H28 0.9300 .
C29 H29 0.9300 .
C30 C31 1.347(3) .
C30 H30 0.9300 .
C31 H31 0.9300 .
C32 C33 1.379(3) .
C32 C37 1.384(3) .
C33 C34 1.381(3) .
C33 H33 0.9300 .
C34 C35 1.373(3) .
C34 H34 0.9300 .
C35 C36 1.391(3) .
C36 C37 1.389(3) .
C36 H36 0.9300 .
C37 H37 0.9300 .
C38 C39 1.343(3) .
C38 H38 0.9300 .
C39 H39 0.9300 .
C40 H40 0.9300 .
